data_7020546
loop_
_publ_author_name
'Bhattacharyya, Koyel X.'
'Boubekeur-Lecaque, Le\"ila'
'Tapsoba, Issa'
'Maisonhaute, Emmanuel'
'Sch\"ollhorn, Bernd'
'Amatore, Christian'

_publ_section_title
;
 Water-soluble, redox-active organometallic calcium chelators.
;
_journal_issue 47
_journal_name_full 'Dalton transactions (Cambridge, England : 2003)'
_journal_page_first 14257
_journal_page_last 14264
_journal_paper_doi 10.1039/c2dt31830j
_journal_volume 41
_journal_year 2012
_chemical_formula_moiety 'C43 H50 Fe N2 O10, C H2 Cl2'
_chemical_formula_sum 'C44 H52 Cl2 Fe N2 O10'
_chemical_formula_weight 895.63
_chemical_name_systematic
;
?
;
_space_group_IT_number 2
_symmetry_cell_setting triclinic
_symmetry_space_group_name_Hall '-P 1'
_symmetry_space_group_name_H-M 'P -1'
_atom_sites_solution_hydrogens geom
_atom_sites_solution_primary direct
_atom_sites_solution_secondary difmap
_audit_creation_method SHELXL-97
_cell_angle_alpha 96.115(5)
_cell_angle_beta 101.424(4)
_cell_angle_gamma 93.178(4)
_cell_formula_units_Z 2
_cell_length_a 12.9797(10)
_cell_length_b 13.0797(10)
_cell_length_c 13.7456(11)
_cell_measurement_reflns_used 9237
_cell_measurement_temperature 200(2)
_cell_measurement_theta_max 31.26
_cell_measurement_theta_min 2.31
_cell_volume 2267.3(3)
_computing_cell_refinement 'Bruker SAINT'
_computing_data_collection 'Bruker APEX2'
_computing_data_reduction 'Bruker SAINT'
_computing_molecular_graphics 'DIAMOND (Brandenburg, 1999)'
_computing_publication_material 'SHELXL-97 (Sheldrick, 1997)'
_computing_structure_refinement 'SHELXL-97 (Sheldrick, 1997)'
_computing_structure_solution 'SHELXS-97 (Sheldrick, 1997)'
_diffrn_ambient_temperature 200(2)
_diffrn_detector_area_resol_mean 8.3333
_diffrn_measured_fraction_theta_full 0.993
_diffrn_measured_fraction_theta_max 0.993
_diffrn_measurement_device_type 'Bruker APEX-II CCD'
_diffrn_measurement_method '\f and \w scans'
_diffrn_radiation_monochromator 'curved graphite'
_diffrn_radiation_source 'fine-focus sealed tube'
_diffrn_radiation_type MoK\a
_diffrn_radiation_wavelength 0.71073
_diffrn_reflns_av_R_equivalents 0.0673
_diffrn_reflns_av_sigmaI/netI 0.0475
_diffrn_reflns_limit_h_max 18
_diffrn_reflns_limit_h_min -19
_diffrn_reflns_limit_k_max 19
_diffrn_reflns_limit_k_min -19
_diffrn_reflns_limit_l_max 20
_diffrn_reflns_limit_l_min -19
_diffrn_reflns_number 140962
_diffrn_reflns_theta_full 31.74
_diffrn_reflns_theta_max 31.74
_diffrn_reflns_theta_min 1.97
_diffrn_standards_decay_% 0
_diffrn_standards_number 0
_exptl_absorpt_coefficient_mu 0.507
_exptl_absorpt_correction_T_max 0.9807
_exptl_absorpt_correction_T_min 0.8803
_exptl_absorpt_correction_type multi-scan
_exptl_absorpt_process_details
;
R.H. Blessing, Acta Cryst. (1995), A51, 33-38
;
_exptl_crystal_colour yellow
_exptl_crystal_density_diffrn 1.312
_exptl_crystal_density_meas ?
_exptl_crystal_density_method 'not measured'
_exptl_crystal_description plate
_exptl_crystal_F_000 940
_exptl_crystal_size_max 0.26
_exptl_crystal_size_mid 0.24
_exptl_crystal_size_min 0.05
_refine_diff_density_max 0.841
_refine_diff_density_min -0.922
_refine_diff_density_rms 0.100
_refine_ls_extinction_method none
_refine_ls_goodness_of_fit_ref 1.147
_refine_ls_hydrogen_treatment constr
_refine_ls_matrix_type full
_refine_ls_number_parameters 537
_refine_ls_number_reflns 15326
_refine_ls_number_restraints 0
_refine_ls_restrained_S_all 1.147
_refine_ls_R_factor_all 0.0844
_refine_ls_R_factor_gt 0.0456
_refine_ls_shift/su_max 0.000
_refine_ls_shift/su_mean 0.000
_refine_ls_structure_factor_coef Fsqd
_refine_ls_weighting_details 'calc w=1/[\s^2^(Fo^2^)+(0.0663P)^2^+5.6956P] where P=(Fo^2^+2Fc^2^)/3'
_refine_ls_weighting_scheme calc
_refine_ls_wR_factor_gt 0.0995
_refine_ls_wR_factor_ref 0.1246
_reflns_number_gt 9669
_reflns_number_total 15326
_reflns_threshold_expression >2sigma(I)
_cod_data_source_file c2dt31830j.txt
_cod_data_source_block clb15p
_cod_depositor_comments
;
The following automatic conversions were performed:

'_exptl_crystal_density_meas' value 'not measured' was changed to '?'
- the value is perceived as not measured.

Automatic conversion script
Id: cif_fix_values 3008 2015-01-20 13:52:24Z robertas 
;
_cod_database_code 7020546

loop_
_symmetry_equiv_pos_as_xyz
'x, y, z'
'-x, -y, -z'

loop_
_atom_site_label
_atom_site_type_symbol
_atom_site_fract_x
_atom_site_fract_y
_atom_site_fract_z
_atom_site_U_iso_or_equiv
_atom_site_adp_type
_atom_site_occupancy
_atom_site_symmetry_multiplicity
_atom_site_calc_flag
_atom_site_refinement_flags
Fe1 Fe 0.45183(4) 0.21382(3) 0.42462(4) 0.02650(13) Uani 1 1 d .
N1 N 0.9161(2) -0.3016(2) 0.30060(19) 0.0235(5) Uani 1 1 d .
N2 N 0.6829(2) -0.5075(2) -0.15051(19) 0.0241(5) Uani 1 1 d .
O1 O 1.1536(2) -0.1637(3) 0.4531(2) 0.0580(9) Uani 1 1 d .
O2 O 1.0820(2) -0.1636(2) 0.2912(2) 0.0387(6) Uani 1 1 d .
O3 O 0.9146(2) -0.5178(2) 0.2801(2) 0.0385(6) Uani 1 1 d .
O4 O 0.9226(2) -0.52105(19) 0.11837(18) 0.0329(5) Uani 1 1 d .
O5 O 0.71532(16) -0.36507(17) 0.20160(18) 0.0266(5) Uani 1 1 d .
O6 O 0.64147(19) -0.51689(17) 0.03315(17) 0.0273(5) Uani 1 1 d .
O7 O 0.8299(2) -0.5589(3) -0.2770(2) 0.0464(7) Uani 1 1 d .
O8 O 0.7334(2) -0.4791(2) -0.39550(19) 0.0364(6) Uani 1 1 d .
O9 O 0.6177(2) -0.3126(2) -0.0967(2) 0.0376(6) Uani 1 1 d .
O10 O 0.7809(2) -0.2597(2) -0.0112(2) 0.0421(6) Uani 1 1 d .
C1 C 0.5587(4) 0.2313(3) 0.5559(4) 0.0585(14) Uani 1 1 d .
H1 H 0.5712 0.1810 0.6010 0.070 Uiso 1 1 calc R
C2 C 0.4856(4) 0.3061(3) 0.5570(3) 0.0500(11) Uani 1 1 d .
H2 H 0.4405 0.3154 0.6033 0.060 Uiso 1 1 calc R
C3 C 0.4906(3) 0.3648(3) 0.4780(4) 0.0482(11) Uani 1 1 d .
H3 H 0.4494 0.4208 0.4614 0.058 Uiso 1 1 calc R
C4 C 0.5675(4) 0.3259(4) 0.4279(4) 0.0560(12) Uani 1 1 d .
H4 H 0.5875 0.3504 0.3712 0.067 Uiso 1 1 calc R
C5 C 0.6095(3) 0.2432(4) 0.4779(5) 0.0621(16) Uani 1 1 d .
H5 H 0.6634 0.2029 0.4607 0.075 Uiso 1 1 calc R
C6 C 0.3738(3) 0.0730(2) 0.4151(3) 0.0288(7) Uani 1 1 d .
H6 H 0.3828 0.0272 0.4649 0.035 Uiso 1 1 calc R
C7 C 0.3006(3) 0.1499(3) 0.4056(3) 0.0341(8) Uani 1 1 d .
H7 H 0.2522 0.1646 0.4477 0.041 Uiso 1 1 calc R
C8 C 0.3126(3) 0.2007(3) 0.3226(3) 0.0354(8) Uani 1 1 d .
H8 H 0.2732 0.2555 0.2995 0.043 Uiso 1 1 calc R
C9 C 0.3930(3) 0.1569(3) 0.2790(3) 0.0326(7) Uani 1 1 d .
H9 H 0.4168 0.1770 0.2223 0.039 Uiso 1 1 calc R
C10 C 0.4316(2) 0.0761(2) 0.3369(2) 0.0257(6) Uani 1 1 d .
C11 C 0.5159(3) 0.0143(2) 0.3222(3) 0.0292(7) Uani 1 1 d .
C12 C 0.5860(3) -0.0392(3) 0.3144(3) 0.0316(7) Uani 1 1 d .
C13 C 0.6711(3) -0.1044(2) 0.3099(3) 0.0273(6) Uani 1 1 d .
C14 C 0.7724(3) -0.0739(3) 0.3644(3) 0.0328(7) Uani 1 1 d .
H14 H 0.7866 -0.0089 0.4044 0.039 Uiso 1 1 calc R
C15 C 0.8527(3) -0.1390(3) 0.3599(3) 0.0292(7) Uani 1 1 d .
H15 H 0.9215 -0.1173 0.3974 0.035 Uiso 1 1 calc R
C16 C 0.8359(2) -0.2352(2) 0.3023(2) 0.0223(6) Uani 1 1 d .
C17 C 0.7315(2) -0.2667(2) 0.2507(2) 0.0216(6) Uani 1 1 d .
C18 C 0.6514(2) -0.2013(2) 0.2531(2) 0.0264(6) Uani 1 1 d .
H18 H 0.5824 -0.2225 0.2157 0.032 Uiso 1 1 calc R
C19 C 1.0076(3) -0.2861(3) 0.3798(3) 0.0305(7) Uani 1 1 d .
H19A H 1.0439 -0.3507 0.3796 0.037 Uiso 1 1 calc R
H19B H 0.9833 -0.2757 0.4438 0.037 Uiso 1 1 calc R
C20 C 1.0889(3) -0.1979(3) 0.3796(3) 0.0341(8) Uani 1 1 d .
C21 C 1.1587(3) -0.0787(4) 0.2885(4) 0.0531(12) Uani 1 1 d .
H21A H 1.2311 -0.1011 0.3052 0.064 Uiso 1 1 calc R
H21B H 1.1522 -0.0200 0.3381 0.064 Uiso 1 1 calc R
C22 C 1.1383(4) -0.0469(4) 0.1868(4) 0.0683(15) Uani 1 1 d .
H22A H 1.1397 -0.1066 0.1377 0.102 Uiso 1 1 calc R
H22B H 1.1928 0.0063 0.1822 0.102 Uiso 1 1 calc R
H22C H 1.0690 -0.0191 0.1730 0.102 Uiso 1 1 calc R
C23 C 0.9300(2) -0.3582(2) 0.2078(2) 0.0240(6) Uani 1 1 d .
H23A H 1.0004 -0.3373 0.1957 0.029 Uiso 1 1 calc R
H23B H 0.8765 -0.3396 0.1518 0.029 Uiso 1 1 calc R
C24 C 0.9200(2) -0.4738(3) 0.2088(2) 0.0261(6) Uani 1 1 d .
C25 C 0.9229(3) -0.6327(3) 0.1100(3) 0.0401(9) Uani 1 1 d .
H25A H 0.8554 -0.6635 0.1212 0.048 Uiso 1 1 calc R
H25B H 0.9811 -0.6532 0.1607 0.048 Uiso 1 1 calc R
C26 C 0.9373(4) -0.6695(4) 0.0066(3) 0.0490(11) Uani 1 1 d .
H26A H 0.8792 -0.6491 -0.0429 0.074 Uiso 1 1 calc R
H26B H 0.9379 -0.7448 -0.0013 0.074 Uiso 1 1 calc R
H26C H 1.0043 -0.6387 -0.0036 0.074 Uiso 1 1 calc R
C27 C 0.6083(2) -0.4062(3) 0.1676(2) 0.0260(6) Uani 1 1 d .
H27A H 0.5718 -0.3668 0.1151 0.031 Uiso 1 1 calc R
H27B H 0.5707 -0.4011 0.2237 0.031 Uiso 1 1 calc R
C28 C 0.6089(3) -0.5170(3) 0.1262(2) 0.0259(6) Uani 1 1 d .
H28A H 0.6585 -0.5530 0.1728 0.031 Uiso 1 1 calc R
H28B H 0.5376 -0.5526 0.1162 0.031 Uiso 1 1 calc R
C29 C 0.6428(2) -0.6098(2) -0.0227(2) 0.0218(6) Uani 1 1 d .
C30 C 0.6189(3) -0.7047(2) 0.0079(3) 0.0281(6) Uani 1 1 d .
H30 H 0.6045 -0.7071 0.0728 0.034 Uiso 1 1 calc R
C31 C 0.6159(3) -0.7961(3) -0.0546(3) 0.0337(7) Uani 1 1 d .
C32 C 0.6381(3) -0.7908(3) -0.1483(3) 0.0334(7) Uani 1 1 d .
H32 H 0.6354 -0.8524 -0.1924 0.040 Uiso 1 1 calc R
C33 C 0.6643(3) -0.6968(3) -0.1788(3) 0.0293(7) Uani 1 1 d .
H33 H 0.6812 -0.6954 -0.2428 0.035 Uiso 1 1 calc R
C34 C 0.6663(2) -0.6045(2) -0.1178(2) 0.0222(6) Uani 1 1 d .
C35 C 0.7572(2) -0.4288(2) -0.0892(2) 0.0255(6) Uani 1 1 d .
H35A H 0.8159 -0.4150 -0.1236 0.031 Uiso 1 1 calc R
H35B H 0.7872 -0.4545 -0.0252 0.031 Uiso 1 1 calc R
C36 C 0.7076(3) -0.3293(2) -0.0676(2) 0.0269(6) Uani 1 1 d .
C37 C 0.7456(4) -0.1582(3) 0.0127(4) 0.0496(11) Uani 1 1 d .
H37A H 0.6915 -0.1628 0.0540 0.060 Uiso 1 1 calc R
H37B H 0.7144 -0.1296 -0.0494 0.060 Uiso 1 1 calc R
C38 C 0.8396(5) -0.0905(4) 0.0689(5) 0.0769(18) Uani 1 1 d .
H38A H 0.8723 -0.1216 0.1281 0.115 Uiso 1 1 calc R
H38B H 0.8176 -0.0225 0.0897 0.115 Uiso 1 1 calc R
H38C H 0.8906 -0.0829 0.0257 0.115 Uiso 1 1 calc R
C39 C 0.6613(2) -0.4978(3) -0.2556(2) 0.0257(6) Uani 1 1 d .
H39A H 0.6395 -0.4275 -0.2647 0.031 Uiso 1 1 calc R
H39B H 0.6008 -0.5471 -0.2887 0.031 Uiso 1 1 calc R
C40 C 0.7525(3) -0.5165(3) -0.3086(2) 0.0270(6) Uani 1 1 d .
C41 C 0.8094(3) -0.4948(3) -0.4604(3) 0.0428(10) Uani 1 1 d .
H41A H 0.8086 -0.5689 -0.4849 0.051 Uiso 1 1 calc R
H41B H 0.8816 -0.4703 -0.4235 0.051 Uiso 1 1 calc R
C42 C 0.7767(5) -0.4345(4) -0.5453(4) 0.0623(14) Uani 1 1 d .
H42A H 0.7048 -0.4588 -0.5803 0.094 Uiso 1 1 calc R
H42B H 0.8249 -0.4435 -0.5917 0.094 Uiso 1 1 calc R
H42C H 0.7788 -0.3613 -0.5200 0.094 Uiso 1 1 calc R
C43 C 0.5847(4) -0.8980(3) -0.0213(4) 0.0564(12) Uani 1 1 d .
H43A H 0.5496 -0.9458 -0.0798 0.085 Uiso 1 1 calc R
H43B H 0.5365 -0.8868 0.0247 0.085 Uiso 1 1 calc R
H43C H 0.6480 -0.9273 0.0127 0.085 Uiso 1 1 calc R
Cl1 Cl 0.7694(2) 0.18112(19) 0.24016(16) 0.1297(10) Uani 1 1 d .
Cl2 Cl 0.9931(2) 0.1855(3) 0.3251(2) 0.1490(11) Uani 1 1 d .
C44 C 0.8758(5) 0.2394(5) 0.3316(4) 0.0741(17) Uani 1 1 d .
H44A H 0.8841 0.3137 0.3241 0.089 Uiso 1 1 calc R
H44B H 0.8599 0.2336 0.3984 0.089 Uiso 1 1 calc R

loop_
_atom_site_aniso_label
_atom_site_aniso_U_11
_atom_site_aniso_U_22
_atom_site_aniso_U_33
_atom_site_aniso_U_23
_atom_site_aniso_U_13
_atom_site_aniso_U_12
Fe1 0.0255(2) 0.0193(2) 0.0315(3) -0.00400(17) 0.00147(18) 0.00301(16)
N1 0.0203(11) 0.0290(13) 0.0208(12) -0.0034(10) 0.0056(9) 0.0041(10)
N2 0.0260(12) 0.0262(12) 0.0191(12) 0.0018(10) 0.0051(10) -0.0062(10)
O1 0.0350(15) 0.084(2) 0.0434(17) -0.0073(16) -0.0081(13) -0.0106(15)
O2 0.0287(12) 0.0427(15) 0.0401(15) -0.0044(12) 0.0045(11) -0.0097(11)
O3 0.0555(17) 0.0315(13) 0.0337(14) 0.0031(11) 0.0210(12) 0.0067(12)
O4 0.0407(14) 0.0311(12) 0.0273(12) -0.0036(10) 0.0110(10) 0.0050(10)
O5 0.0176(10) 0.0252(11) 0.0342(12) -0.0077(9) 0.0045(9) 0.0020(8)
O6 0.0398(13) 0.0217(10) 0.0220(11) -0.0012(8) 0.0136(9) -0.0016(9)
O7 0.0337(14) 0.071(2) 0.0440(16) 0.0216(15) 0.0171(12) 0.0233(14)
O8 0.0364(13) 0.0526(16) 0.0306(13) 0.0161(12) 0.0217(11) 0.0181(12)
O9 0.0330(13) 0.0337(13) 0.0458(15) 0.0048(11) 0.0072(11) 0.0026(10)
O10 0.0432(15) 0.0281(12) 0.0478(16) -0.0018(11) -0.0028(12) -0.0047(11)
C1 0.070(3) 0.033(2) 0.051(3) -0.0034(18) -0.035(2) 0.002(2)
C2 0.062(3) 0.042(2) 0.037(2) -0.0180(18) 0.0035(19) -0.0052(19)
C3 0.046(2) 0.0180(15) 0.066(3) -0.0101(16) -0.016(2) 0.0007(14)
C4 0.054(3) 0.048(2) 0.060(3) -0.001(2) 0.007(2) -0.028(2)
C5 0.0245(18) 0.047(2) 0.097(4) -0.027(3) -0.011(2) 0.0040(17)
C6 0.0286(15) 0.0213(14) 0.0338(17) -0.0008(12) 0.0044(13) -0.0047(12)
C7 0.0224(15) 0.0314(17) 0.047(2) -0.0080(15) 0.0094(14) 0.0034(13)
C8 0.0269(16) 0.0237(15) 0.048(2) -0.0035(14) -0.0090(14) 0.0077(12)
C9 0.0353(17) 0.0291(16) 0.0302(17) 0.0015(13) -0.0001(14) 0.0046(13)
C10 0.0259(14) 0.0211(13) 0.0263(15) -0.0054(11) -0.0003(12) 0.0052(11)
C11 0.0302(16) 0.0224(14) 0.0321(17) -0.0056(12) 0.0038(13) 0.0025(12)
C12 0.0334(17) 0.0268(15) 0.0343(18) -0.0016(13) 0.0088(14) 0.0037(13)
C13 0.0279(15) 0.0253(15) 0.0306(16) -0.0013(12) 0.0117(13) 0.0068(12)
C14 0.0318(17) 0.0262(15) 0.0392(19) -0.0077(14) 0.0103(14) 0.0042(13)
C15 0.0229(14) 0.0283(15) 0.0337(17) -0.0061(13) 0.0056(12) -0.0014(12)
C16 0.0218(13) 0.0249(14) 0.0214(14) -0.0003(11) 0.0088(11) 0.0024(11)
C17 0.0205(13) 0.0232(13) 0.0217(14) -0.0017(11) 0.0076(11) 0.0017(10)
C18 0.0218(14) 0.0279(15) 0.0284(16) -0.0031(12) 0.0050(12) 0.0046(11)
C19 0.0259(15) 0.0379(18) 0.0256(16) -0.0011(13) 0.0018(12) 0.0076(13)
C20 0.0209(14) 0.0431(19) 0.0341(18) -0.0075(15) 0.0020(13) 0.0036(13)
C21 0.038(2) 0.053(3) 0.063(3) -0.006(2) 0.013(2) -0.0207(19)
C22 0.059(3) 0.066(3) 0.076(4) 0.016(3) 0.009(3) -0.022(3)
C23 0.0216(13) 0.0301(15) 0.0222(14) 0.0003(12) 0.0103(11) 0.0035(11)
C24 0.0219(14) 0.0308(15) 0.0259(15) -0.0016(12) 0.0080(11) 0.0033(12)
C25 0.047(2) 0.0296(17) 0.045(2) -0.0060(15) 0.0154(17) 0.0044(15)
C26 0.046(2) 0.049(2) 0.046(2) -0.0188(19) 0.0075(18) 0.0089(19)
C27 0.0188(13) 0.0322(16) 0.0268(15) -0.0060(12) 0.0101(11) -0.0013(11)
C28 0.0279(15) 0.0316(16) 0.0192(14) -0.0022(12) 0.0115(11) -0.0047(12)
C29 0.0213(13) 0.0213(13) 0.0215(14) -0.0008(11) 0.0042(11) -0.0009(10)
C30 0.0319(16) 0.0273(15) 0.0250(15) 0.0036(12) 0.0066(12) -0.0012(12)
C31 0.0345(17) 0.0245(15) 0.0398(19) 0.0047(14) 0.0029(14) -0.0009(13)
C32 0.0337(17) 0.0246(15) 0.0370(19) -0.0090(13) 0.0034(14) -0.0014(13)
C33 0.0269(15) 0.0329(17) 0.0266(16) -0.0043(13) 0.0070(12) -0.0013(13)
C34 0.0188(13) 0.0267(14) 0.0197(14) -0.0012(11) 0.0036(10) -0.0009(11)
C35 0.0235(14) 0.0291(15) 0.0238(15) 0.0044(12) 0.0053(11) -0.0028(12)
C36 0.0331(16) 0.0270(15) 0.0217(15) 0.0053(12) 0.0088(12) -0.0044(12)
C37 0.066(3) 0.0281(18) 0.049(2) -0.0016(17) 0.002(2) 0.0001(18)
C38 0.103(5) 0.038(2) 0.071(4) -0.004(2) -0.018(3) -0.011(3)
C39 0.0240(14) 0.0340(16) 0.0206(14) 0.0027(12) 0.0086(11) 0.0030(12)
C40 0.0261(15) 0.0336(16) 0.0250(15) 0.0057(13) 0.0116(12) 0.0057(12)
C41 0.044(2) 0.057(2) 0.041(2) 0.0131(18) 0.0339(18) 0.0186(18)
C42 0.083(4) 0.071(3) 0.056(3) 0.030(3) 0.050(3) 0.027(3)
C43 0.078(3) 0.0252(18) 0.063(3) 0.0052(19) 0.011(3) -0.006(2)
Cl1 0.160(2) 0.1151(16) 0.0886(13) 0.0342(12) -0.0277(13) -0.0561(15)
Cl2 0.155(2) 0.176(3) 0.142(2) 0.058(2) 0.0522(19) 0.087(2)
C44 0.099(5) 0.070(4) 0.052(3) 0.020(3) 0.007(3) -0.002(3)

loop_
_atom_type_symbol
_atom_type_description
_atom_type_scat_dispersion_real
_atom_type_scat_dispersion_imag
_atom_type_scat_source
C C 0.0033 0.0016 'International Tables Vol C Tables 4.2.6.8 and 6.1.1.4'
H H 0.0000 0.0000 'International Tables Vol C Tables 4.2.6.8 and 6.1.1.4'
N N 0.0061 0.0033 'International Tables Vol C Tables 4.2.6.8 and 6.1.1.4'
O O 0.0106 0.0060 'International Tables Vol C Tables 4.2.6.8 and 6.1.1.4'
Fe Fe 0.3463 0.8444 'International Tables Vol C Tables 4.2.6.8 and 6.1.1.4'
Cl Cl 0.1484 0.1585 'International Tables Vol C Tables 4.2.6.8 and 6.1.1.4'

loop_
_geom_angle_atom_site_label_1
_geom_angle_atom_site_label_2
_geom_angle_atom_site_label_3
_geom_angle
C1 Fe1 C2 40.4(2)
C1 Fe1 C4 68.1(2)
C2 Fe1 C4 68.1(2)
C1 Fe1 C10 119.16(15)
C2 Fe1 C10 154.41(17)
C4 Fe1 C10 124.89(18)
C1 Fe1 C6 106.21(17)
C2 Fe1 C6 119.69(18)
C4 Fe1 C6 161.67(19)
C10 Fe1 C6 41.24(14)
C1 Fe1 C3 68.13(17)
C2 Fe1 C3 40.48(19)
C4 Fe1 C3 40.6(2)
C10 Fe1 C3 162.82(18)
C6 Fe1 C3 155.31(18)
C1 Fe1 C5 39.8(2)
C2 Fe1 C5 67.5(2)
C4 Fe1 C5 40.9(2)
C10 Fe1 C5 106.68(16)
C6 Fe1 C5 123.80(18)
C3 Fe1 C5 68.16(17)
C1 Fe1 C9 155.33(19)
C2 Fe1 C9 162.96(17)
C4 Fe1 C9 108.08(18)
C10 Fe1 C9 41.53(13)
C6 Fe1 C9 69.34(15)
C3 Fe1 C9 125.90(17)
C5 Fe1 C9 121.3(2)
C1 Fe1 C8 162.0(2)
C2 Fe1 C8 126.09(18)
C4 Fe1 C8 122.27(19)
C10 Fe1 C8 68.86(13)
C6 Fe1 C8 68.37(14)
C3 Fe1 C8 109.19(15)
C5 Fe1 C8 157.3(2)
C9 Fe1 C8 40.70(15)
C1 Fe1 C7 124.6(2)
C2 Fe1 C7 107.79(18)
C4 Fe1 C7 156.69(19)
C10 Fe1 C7 69.03(13)
C6 Fe1 C7 40.77(14)
C3 Fe1 C7 121.29(16)
C5 Fe1 C7 160.7(2)
C9 Fe1 C7 68.76(16)
C8 Fe1 C7 40.34(16)
C16 N1 C19 118.8(3)
C16 N1 C23 121.4(3)
C19 N1 C23 115.8(2)
C34 N2 C39 119.8(3)
C34 N2 C35 120.7(3)
C39 N2 C35 115.1(3)
C20 O2 C21 115.0(3)
C24 O4 C25 115.9(3)
C17 O5 C27 116.9(2)
C29 O6 C28 118.1(2)
C40 O8 C41 117.7(3)
C36 O10 C37 115.8(3)
C5 C1 C2 108.3(4)
C5 C1 Fe1 70.2(3)
C2 C1 Fe1 69.8(2)
C5 C1 H1 125.8
C2 C1 H1 125.8
Fe1 C1 H1 125.7
C1 C2 C3 108.4(5)
C1 C2 Fe1 69.8(2)
C3 C2 Fe1 69.9(2)
C1 C2 H2 125.8
C3 C2 H2 125.8
Fe1 C2 H2 126.1
C2 C3 C4 107.7(4)
C2 C3 Fe1 69.7(2)
C4 C3 Fe1 69.6(2)
C2 C3 H3 126.2
C4 C3 H3 126.2
Fe1 C3 H3 126.1
C3 C4 C5 107.3(5)
C3 C4 Fe1 69.8(2)
C5 C4 Fe1 69.7(2)
C3 C4 H4 126.4
C5 C4 H4 126.4
Fe1 C4 H4 125.8
C1 C5 C4 108.4(4)
C1 C5 Fe1 69.9(2)
C4 C5 Fe1 69.4(2)
C1 C5 H5 125.8
C4 C5 H5 125.8
Fe1 C5 H5 126.4
C7 C6 C10 108.3(3)
C7 C6 Fe1 70.17(19)
C10 C6 Fe1 69.37(18)
C7 C6 H6 125.9
C10 C6 H6 125.9
Fe1 C6 H6 126.2
C8 C7 C6 108.0(3)
C8 C7 Fe1 69.7(2)
C6 C7 Fe1 69.06(18)
C8 C7 H7 126.0
C6 C7 H7 126.0
Fe1 C7 H7 126.8
C7 C8 C9 109.3(3)
C7 C8 Fe1 70.0(2)
C9 C8 Fe1 69.54(19)
C7 C8 H8 125.4
C9 C8 H8 125.4
Fe1 C8 H8 126.7
C8 C9 C10 107.1(3)
C8 C9 Fe1 69.8(2)
C10 C9 Fe1 68.92(18)
C8 C9 H9 126.4
C10 C9 H9 126.4
Fe1 C9 H9 126.4
C11 C10 C6 126.2(3)
C11 C10 C9 126.4(3)
C6 C10 C9 107.4(3)
C11 C10 Fe1 123.9(2)
C6 C10 Fe1 69.40(17)
C9 C10 Fe1 69.55(18)
C12 C11 C10 176.7(4)
C11 C12 C13 177.3(4)
C14 C13 C18 119.3(3)
C14 C13 C12 120.9(3)
C18 C13 C12 119.8(3)
C15 C14 C13 119.7(3)
C15 C14 H14 120.1
C13 C14 H14 120.1
C14 C15 C16 122.3(3)
C14 C15 H15 118.9
C16 C15 H15 118.9
N1 C16 C15 122.0(3)
N1 C16 C17 120.6(3)
C15 C16 C17 117.2(3)
O5 C17 C18 123.1(3)
O5 C17 C16 116.1(3)
C18 C17 C16 120.7(3)
C17 C18 C13 120.7(3)
C17 C18 H18 119.7
C13 C18 H18 119.7
N1 C19 C20 118.4(3)
N1 C19 H19A 107.7
C20 C19 H19A 107.7
N1 C19 H19B 107.7
C20 C19 H19B 107.7
H19A C19 H19B 107.1
O1 C20 O2 123.9(4)
O1 C20 C19 122.5(4)
O2 C20 C19 113.6(3)
O2 C21 C22 108.5(4)
O2 C21 H21A 110.0
C22 C21 H21A 110.0
O2 C21 H21B 110.0
C22 C21 H21B 110.0
H21A C21 H21B 108.4
C21 C22 H22A 109.5
C21 C22 H22B 109.5
H22A C22 H22B 109.5
C21 C22 H22C 109.5
H22A C22 H22C 109.5
H22B C22 H22C 109.5
N1 C23 C24 112.8(3)
N1 C23 H23A 109.0
C24 C23 H23A 109.0
N1 C23 H23B 109.0
C24 C23 H23B 109.0
H23A C23 H23B 107.8
O3 C24 O4 124.2(3)
O3 C24 C23 126.0(3)
O4 C24 C23 109.7(3)
O4 C25 C26 107.6(3)
O4 C25 H25A 110.2
C26 C25 H25A 110.2
O4 C25 H25B 110.2
C26 C25 H25B 110.2
H25A C25 H25B 108.5
C25 C26 H26A 109.5
C25 C26 H26B 109.5
H26A C26 H26B 109.5
C25 C26 H26C 109.5
H26A C26 H26C 109.5
H26B C26 H26C 109.5
O5 C27 C28 108.0(2)
O5 C27 H27A 110.1
C28 C27 H27A 110.1
O5 C27 H27B 110.1
C28 C27 H27B 110.1
H27A C27 H27B 108.4
O6 C28 C27 106.7(3)
O6 C28 H28A 110.4
C27 C28 H28A 110.4
O6 C28 H28B 110.4
C27 C28 H28B 110.4
H28A C28 H28B 108.6
O6 C29 C30 124.0(3)
O6 C29 C34 115.5(3)
C30 C29 C34 120.4(3)
C31 C30 C29 121.2(3)
C31 C30 H30 119.4
C29 C30 H30 119.4
C32 C31 C30 118.4(3)
C32 C31 C43 121.4(3)
C30 C31 C43 120.1(4)
C31 C32 C33 120.9(3)
C31 C32 H32 119.5
C33 C32 H32 119.5
C32 C33 C34 121.5(3)
C32 C33 H33 119.3
C34 C33 H33 119.3
C33 C34 C29 117.6(3)
C33 C34 N2 122.5(3)
C29 C34 N2 119.7(3)
N2 C35 C36 112.6(3)
N2 C35 H35A 109.1
C36 C35 H35A 109.1
N2 C35 H35B 109.1
C36 C35 H35B 109.1
H35A C35 H35B 107.8
O9 C36 O10 124.1(3)
O9 C36 C35 126.5(3)
O10 C36 C35 109.4(3)
O10 C37 C38 107.5(4)
O10 C37 H37A 110.2
C38 C37 H37A 110.2
O10 C37 H37B 110.2
C38 C37 H37B 110.2
H37A C37 H37B 108.5
C37 C38 H38A 109.5
C37 C38 H38B 109.5
H38A C38 H38B 109.5
C37 C38 H38C 109.5
H38A C38 H38C 109.5
H38B C38 H38C 109.5
N2 C39 C40 115.6(3)
N2 C39 H39A 108.4
C40 C39 H39A 108.4
N2 C39 H39B 108.4
C40 C39 H39B 108.4
H39A C39 H39B 107.4
O7 C40 O8 124.8(3)
O7 C40 C39 125.7(3)
O8 C40 C39 109.5(3)
O8 C41 C42 106.4(3)
O8 C41 H41A 110.4
C42 C41 H41A 110.4
O8 C41 H41B 110.4
C42 C41 H41B 110.4
H41A C41 H41B 108.6
C41 C42 H42A 109.5
C41 C42 H42B 109.5
H42A C42 H42B 109.5
C41 C42 H42C 109.5
H42A C42 H42C 109.5
H42B C42 H42C 109.5
C31 C43 H43A 109.5
C31 C43 H43B 109.5
H43A C43 H43B 109.5
C31 C43 H43C 109.5
H43A C43 H43C 109.5
H43B C43 H43C 109.5
Cl2 C44 Cl1 113.2(4)
Cl2 C44 H44A 108.9
Cl1 C44 H44A 108.9
Cl2 C44 H44B 108.9
Cl1 C44 H44B 108.9
H44A C44 H44B 107.8

loop_
_geom_bond_atom_site_label_1
_geom_bond_atom_site_label_2
_geom_bond_distance
Fe1 C1 2.029(4)
Fe1 C2 2.029(4)
Fe1 C4 2.030(4)
Fe1 C10 2.031(3)
Fe1 C6 2.031(3)
Fe1 C3 2.032(3)
Fe1 C5 2.033(4)
Fe1 C9 2.039(4)
Fe1 C8 2.042(3)
Fe1 C7 2.046(3)
N1 C16 1.395(4)
N1 C19 1.432(4)
N1 C23 1.453(4)
N2 C34 1.410(4)
N2 C39 1.437(4)
N2 C35 1.444(4)
O1 C20 1.205(4)
O2 C20 1.329(5)
O2 C21 1.459(5)
O3 C24 1.200(4)
O4 C24 1.336(4)
O4 C25 1.453(4)
O5 C17 1.373(4)
O5 C27 1.430(4)
O6 C29 1.369(4)
O6 C28 1.425(4)
O7 C40 1.202(4)
O8 C40 1.322(4)
O8 C41 1.464(4)
O9 C36 1.197(4)
O10 C36 1.340(4)
O10 C37 1.454(5)
C1 C5 1.384(8)
C1 C2 1.400(7)
C1 H1 0.9500
C2 C3 1.405(7)
C2 H2 0.9500
C3 C4 1.410(7)
C3 H3 0.9500
C4 C5 1.419(7)
C4 H4 0.9500
C5 H5 0.9500
C6 C7 1.420(5)
C6 C10 1.431(5)
C6 H6 0.9500
C7 C8 1.410(6)
C7 H7 0.9500
C8 C9 1.420(5)
C8 H8 0.9500
C9 C10 1.443(5)
C9 H9 0.9500
C10 C11 1.429(4)
C11 C12 1.193(5)
C12 C13 1.438(4)
C13 C14 1.392(5)
C13 C18 1.399(4)
C14 C15 1.388(5)
C14 H14 0.9500
C15 C16 1.395(4)
C15 H15 0.9500
C16 C17 1.415(4)
C17 C18 1.386(4)
C18 H18 0.9500
C19 C20 1.520(5)
C19 H19A 0.9900
C19 H19B 0.9900
C21 C22 1.479(7)
C21 H21A 0.9900
C21 H21B 0.9900
C22 H22A 0.9800
C22 H22B 0.9800
C22 H22C 0.9800
C23 C24 1.511(5)
C23 H23A 0.9900
C23 H23B 0.9900
C25 C26 1.504(6)
C25 H25A 0.9900
C25 H25B 0.9900
C26 H26A 0.9800
C26 H26B 0.9800
C26 H26C 0.9800
C27 C28 1.500(4)
C27 H27A 0.9900
C27 H27B 0.9900
C28 H28A 0.9900
C28 H28B 0.9900
C29 C30 1.390(4)
C29 C34 1.408(4)
C30 C31 1.390(5)
C30 H30 0.9500
C31 C32 1.382(5)
C31 C43 1.514(5)
C32 C33 1.386(5)
C32 H32 0.9500
C33 C34 1.390(4)
C33 H33 0.9500
C35 C36 1.511(5)
C35 H35A 0.9900
C35 H35B 0.9900
C37 C38 1.493(7)
C37 H37A 0.9900
C37 H37B 0.9900
C38 H38A 0.9800
C38 H38B 0.9800
C38 H38C 0.9800
C39 C40 1.526(4)
C39 H39A 0.9900
C39 H39B 0.9900
C41 C42 1.484(6)
C41 H41A 0.9900
C41 H41B 0.9900
C42 H42A 0.9800
C42 H42B 0.9800
C42 H42C 0.9800
C43 H43A 0.9800
C43 H43B 0.9800
C43 H43C 0.9800
Cl1 C44 1.749(6)
Cl2 C44 1.729(7)
C44 H44A 0.9900
C44 H44B 0.9900
